data_2223425
loop_
_publ_author_name
'Zhou, Ming-Qiu'
'Zhu, Kai'
'Lv, Xiao-Ping'
'Han, Ping-Fang'
'Wei, Ping'

_publ_section_title 7-Chloro-5-(2-ethoxyphenyl)-1-methyl-3-propyl-2,6-dihydro-1<i>H</i>-pyrazolo[4,3-<i>d</i>]pyrimidine
_journal_coeditor_code HK2761
_journal_issue 10
_journal_name_full 'Acta Crystallographica Section E'
_journal_page_first o2318
_journal_paper_doi 10.1107/S1600536809033911
_journal_volume 65
_journal_year 2009
_chemical_formula_iupac 'C17 H21 Cl N4 O'
_chemical_formula_moiety 'C17 H21 Cl N4 O'
_chemical_formula_sum 'C17 H21 Cl N4 O'
_chemical_formula_weight 332.83
_chemical_name_systematic
;
7-Chloro-5-(2-ethoxyphenyl)-1-methyl-3-propyl-2,6-dihydro-
1<i>H</i>-pyrazolo[4,3-<i>d</i>]pyrimidine
;
_space_group_IT_number 2
_symmetry_cell_setting triclinic
_symmetry_space_group_name_Hall '-P 1'
_symmetry_space_group_name_H-M 'P -1'
_atom_sites_solution_hydrogens geom
_atom_sites_solution_primary direct
_atom_sites_solution_secondary difmap
_audit_creation_method SHELXL-97
_cell_angle_alpha 78.56(3)
_cell_angle_beta 86.75(3)
_cell_angle_gamma 79.81(3)
_cell_formula_units_Z 2
_cell_length_a 4.6700(9)
_cell_length_b 11.647(2)
_cell_length_c 16.064(3)
_cell_measurement_reflns_used 25
_cell_measurement_temperature 294(2)
_cell_measurement_theta_max 13
_cell_measurement_theta_min 9
_cell_volume 842.7(3)
_computing_cell_refinement 'CAD-4 Software (Enraf--Nonius, 1989)'
_computing_data_collection 'CAD-4 Software (Enraf--Nonius, 1989)'
_computing_data_reduction 'XCAD4 (Harms & Wocadlo, 1995)'
_computing_molecular_graphics 'ORTEP-3 for Windows (Farrugia, 1997) and PLATON (Spek, 2009)'
_computing_publication_material 'SHELXL97 (Sheldrick, 2008) and PLATON (Spek, 2009)'
_computing_structure_refinement 'SHELXL97 (Sheldrick, 2008)'
_computing_structure_solution 'SHELXS97 (Sheldrick, 2008)'
_diffrn_ambient_temperature 294(2)
_diffrn_measured_fraction_theta_full 1.000
_diffrn_measured_fraction_theta_max 1.000
_diffrn_measurement_device_type 'Enraf--Nonius CAD-4'
_diffrn_measurement_method \w/2\q
_diffrn_radiation_monochromator graphite
_diffrn_radiation_source 'fine-focus sealed tube'
_diffrn_radiation_type MoK\a
_diffrn_radiation_wavelength 0.71073
_diffrn_reflns_av_R_equivalents 0.0330
_diffrn_reflns_av_sigmaI/netI 0.0337
_diffrn_reflns_limit_h_max 5
_diffrn_reflns_limit_h_min 0
_diffrn_reflns_limit_k_max 13
_diffrn_reflns_limit_k_min -13
_diffrn_reflns_limit_l_max 19
_diffrn_reflns_limit_l_min -19
_diffrn_reflns_number 3470
_diffrn_reflns_theta_full 25.27
_diffrn_reflns_theta_max 25.27
_diffrn_reflns_theta_min 1.29
_diffrn_standards_decay_% 1
_diffrn_standards_interval_time 120
_diffrn_standards_number 3
_exptl_absorpt_coefficient_mu 0.237
_exptl_absorpt_correction_T_max 0.9767
_exptl_absorpt_correction_T_min 0.9324
_exptl_absorpt_correction_type psi-scan
_exptl_absorpt_process_details '(North <i>et al.</i>,  1968)'
_exptl_crystal_colour yellow
_exptl_crystal_density_diffrn 1.312
_exptl_crystal_density_method 'not measured'
_exptl_crystal_description blocK
_exptl_crystal_F_000 352
_exptl_crystal_size_max 0.30
_exptl_crystal_size_mid 0.10
_exptl_crystal_size_min 0.10
_refine_diff_density_max 0.376
_refine_diff_density_min -0.520
_refine_ls_extinction_method none
_refine_ls_goodness_of_fit_ref 1.004
_refine_ls_hydrogen_treatment constr
_refine_ls_matrix_type full
_refine_ls_number_parameters 208
_refine_ls_number_reflns 3061
_refine_ls_number_restraints 0
_refine_ls_restrained_S_all 1.004
_refine_ls_R_factor_all 0.0811
_refine_ls_R_factor_gt 0.0636
_refine_ls_shift/su_max 0.001
_refine_ls_shift/su_mean 0.000
_refine_ls_structure_factor_coef Fsqd
_refine_ls_weighting_details 'calc w=1/[\s^2^(Fo^2^)+(0.1P)^2^+0.6P] where P=(Fo^2^+2Fc^2^)/3'
_refine_ls_weighting_scheme calc
_refine_ls_wR_factor_gt 0.1675
_refine_ls_wR_factor_ref 0.1823
_reflns_number_gt 2353
_reflns_number_total 3061
_reflns_threshold_expression I>2\s(I)
_cod_data_source_file hk2761.cif
_cod_data_source_block I
_cod_database_code 2223425
_cod_database_fobs_code 2223425

loop_
_symmetry_equiv_pos_as_xyz
'x, y, z'
'-x, -y, -z'

loop_
_atom_site_type_symbol
_atom_site_label
_atom_site_fract_x
_atom_site_fract_y
_atom_site_fract_z
_atom_site_U_iso_or_equiv
_atom_site_adp_type
_atom_site_calc_flag
_atom_site_refinement_flags
_atom_site_occupancy
_atom_site_disorder_assembly
_atom_site_disorder_group
Cl Cl 0.45734(19) 0.18716(7) 0.56202(5) 0.0581(3) Uani d . 1 . .
O O1 0.4864(5) 0.49028(18) 0.68108(14) 0.0528(6) Uani d . 1 . .
N N1 0.6871(5) 0.2658(2) 0.68131(14) 0.0420(6) Uani d . 1 . .
H H1A 0.5753 0.3313 0.6613 0.050 Uiso calc R 1 . .
N N2 1.0314(5) 0.1732(2) 0.78486(14) 0.0414(6) Uani d . 1 . .
N N3 1.1345(6) -0.1091(2) 0.72458(16) 0.0506(7) Uani d . 1 . .
H H3A 1.2075 -0.1828 0.7269 0.061 Uiso calc R 1 . .
N N4 0.9354(6) -0.0435(2) 0.66884(16) 0.0466(6) Uani d . 1 . .
C C1 0.1508(7) 0.5709(3) 0.5722(2) 0.0605(9) Uani d . 1 . .
H H1B 0.0284 0.6416 0.5443 0.091 Uiso calc R 1 . .
H H1C 0.0335 0.5119 0.5956 0.091 Uiso calc R 1 . .
H H1D 0.2893 0.5410 0.5319 0.091 Uiso calc R 1 . .
C C2 0.3079(7) 0.5992(3) 0.6417(2) 0.0550(8) Uani d . 1 . .
H H2B 0.4278 0.6587 0.6189 0.066 Uiso calc R 1 . .
H H2C 0.1703 0.6297 0.6829 0.066 Uiso calc R 1 . .
C C3 0.6554(7) 0.4882(3) 0.74759(19) 0.0452(7) Uani d . 1 . .
C C4 0.6545(8) 0.5877(3) 0.7839(2) 0.0597(9) Uani d . 1 . .
H H4A 0.5325 0.6587 0.7632 0.072 Uiso calc R 1 . .
C C5 0.8344(9) 0.5806(3) 0.8503(2) 0.0671(10) Uani d . 1 . .
H H5A 0.8325 0.6470 0.8744 0.081 Uiso calc R 1 . .
C C6 1.0161(9) 0.4770(3) 0.8812(2) 0.0635(9) Uani d . 1 . .
H H6A 1.1384 0.4735 0.9257 0.076 Uiso calc R 1 . .
C C7 1.0177(7) 0.3782(3) 0.8465(2) 0.0528(8) Uani d . 1 . .
H H7A 1.1418 0.3082 0.8683 0.063 Uiso calc R 1 . .
C C8 0.8384(6) 0.3800(3) 0.77958(18) 0.0428(7) Uani d . 1 . .
C C9 0.8566(6) 0.2674(2) 0.74811(17) 0.0393(6) Uani d . 1 . .
C C10 1.0325(6) 0.0743(2) 0.75138(17) 0.0397(6) Uani d . 1 . .
C C11 0.8671(6) 0.0690(2) 0.68347(17) 0.0398(6) Uani d . 1 . .
C C12 0.6759(6) 0.1717(2) 0.64296(17) 0.0389(6) Uani d . 1 . .
C C13 1.1973(6) -0.0409(3) 0.77464(19) 0.0443(7) Uani d . 1 . .
C C14 0.8296(8) -0.0978(3) 0.6049(2) 0.0606(9) Uani d . 1 . .
H H14A 0.9214 -0.1795 0.6116 0.091 Uiso calc R 1 . .
H H14B 0.8752 -0.0562 0.5493 0.091 Uiso calc R 1 . .
H H14C 0.6226 -0.0934 0.6116 0.091 Uiso calc R 1 . .
C C15 1.3994(7) -0.0863(3) 0.84708(19) 0.0502(8) Uani d . 1 . .
H H15A 1.4993 -0.0232 0.8551 0.060 Uiso calc R 1 . .
H H15B 1.5449 -0.1506 0.8332 0.060 Uiso calc R 1 . .
C C16 1.2456(9) -0.1304(5) 0.9283(2) 0.0868(14) Uani d . 1 . .
H H16A 1.0974 -0.0661 0.9409 0.104 Uiso calc R 1 . .
H H16B 1.1471 -0.1936 0.9197 0.104 Uiso calc R 1 . .
C C17 1.4345(10) -0.1757(5) 1.0040(2) 0.0865(13) Uani d . 1 . .
H H17A 1.3173 -0.2021 1.0527 0.130 Uiso calc R 1 . .
H H17B 1.5283 -0.1132 1.0147 0.130 Uiso calc R 1 . .
H H17C 1.5793 -0.2410 0.9932 0.130 Uiso calc R 1 . .

loop_
_atom_site_aniso_label
_atom_site_aniso_U_11
_atom_site_aniso_U_22
_atom_site_aniso_U_33
_atom_site_aniso_U_12
_atom_site_aniso_U_13
_atom_site_aniso_U_23
Cl 0.0624(5) 0.0586(5) 0.0533(5) -0.0064(4) -0.0254(4) -0.0076(4)
O1 0.0595(13) 0.0387(11) 0.0578(13) 0.0041(10) -0.0213(11) -0.0087(9)
N1 0.0438(13) 0.0384(13) 0.0421(13) -0.0020(10) -0.0136(11) -0.0050(10)
N2 0.0417(13) 0.0432(13) 0.0385(12) -0.0065(10) -0.0090(10) -0.0040(10)
N3 0.0554(16) 0.0390(13) 0.0539(15) 0.0040(12) -0.0135(12) -0.0079(11)
N4 0.0530(15) 0.0395(13) 0.0472(14) -0.0013(11) -0.0119(12) -0.0106(11)
C1 0.0518(19) 0.061(2) 0.063(2) 0.0071(16) -0.0128(16) -0.0078(17)
C2 0.0521(19) 0.0433(17) 0.063(2) 0.0070(14) -0.0095(16) -0.0055(15)
C3 0.0453(16) 0.0440(16) 0.0469(17) -0.0074(13) -0.0020(13) -0.0102(13)
C4 0.065(2) 0.0452(18) 0.070(2) -0.0044(16) -0.0089(18) -0.0163(16)
C5 0.081(3) 0.057(2) 0.072(2) -0.0113(19) -0.012(2) -0.0298(18)
C6 0.074(2) 0.065(2) 0.057(2) -0.0163(19) -0.0199(18) -0.0194(17)
C7 0.0583(19) 0.0499(18) 0.0516(18) -0.0076(15) -0.0168(15) -0.0102(14)
C8 0.0430(16) 0.0428(16) 0.0432(15) -0.0088(13) -0.0052(13) -0.0068(12)
C9 0.0376(14) 0.0407(15) 0.0383(14) -0.0069(12) -0.0037(12) -0.0037(12)
C10 0.0399(15) 0.0404(15) 0.0374(14) -0.0049(12) -0.0043(12) -0.0044(12)
C11 0.0409(15) 0.0400(15) 0.0379(14) -0.0066(12) -0.0045(12) -0.0048(12)
C12 0.0376(14) 0.0413(15) 0.0377(14) -0.0097(12) -0.0031(12) -0.0040(12)
C13 0.0419(16) 0.0431(16) 0.0441(16) -0.0004(12) -0.0055(13) -0.0042(13)
C14 0.074(2) 0.0503(19) 0.061(2) -0.0034(17) -0.0181(18) -0.0203(16)
C15 0.0476(17) 0.0463(17) 0.0524(18) 0.0036(13) -0.0128(14) -0.0060(14)
C16 0.060(2) 0.135(4) 0.057(2) -0.028(2) -0.0162(19) 0.014(2)
C17 0.081(3) 0.117(4) 0.055(2) -0.024(3) -0.015(2) 0.010(2)

loop_
_atom_type_symbol
_atom_type_description
_atom_type_scat_dispersion_real
_atom_type_scat_dispersion_imag
_atom_type_scat_source
C C 0.0033 0.0016 'International Tables Vol C Tables 4.2.6.8 and 6.1.1.4'
H H 0.0000 0.0000 'International Tables Vol C Tables 4.2.6.8 and 6.1.1.4'
N N 0.0061 0.0033 'International Tables Vol C Tables 4.2.6.8 and 6.1.1.4'
O O 0.0106 0.0060 'International Tables Vol C Tables 4.2.6.8 and 6.1.1.4'
Cl Cl 0.1484 0.1585 'International Tables Vol C Tables 4.2.6.8 and 6.1.1.4'

loop_
_geom_angle_atom_site_label_1
_geom_angle_atom_site_label_2
_geom_angle_atom_site_label_3
_geom_angle_site_symmetry_1
_geom_angle_site_symmetry_3
_geom_angle
_geom_angle_publ_flag
C3 O1 C2 . . 120.4(2) ?
C12 N1 C9 . . 127.4(2) ?
C12 N1 H1A . . 116.3 ?
C9 N1 H1A . . 116.3 ?
C9 N2 C10 . . 114.6(2) ?
C13 N3 N4 . . 108.1(2) ?
C13 N3 H3A . . 125.9 ?
N4 N3 H3A . . 125.9 ?
N3 N4 C11 . . 110.3(2) ?
N3 N4 C14 . . 119.5(2) ?
C11 N4 C14 . . 130.2(3) ?
C2 C1 H1B . . 109.5 ?
C2 C1 H1C . . 109.5 ?
H1B C1 H1C . . 109.5 ?
C2 C1 H1D . . 109.5 ?
H1B C1 H1D . . 109.5 ?
H1C C1 H1D . . 109.5 ?
O1 C2 C1 . . 106.9(3) ?
O1 C2 H2B . . 110.3 ?
C1 C2 H2B . . 110.3 ?
O1 C2 H2C . . 110.3 ?
C1 C2 H2C . . 110.3 ?
H2B C2 H2C . . 108.6 ?
O1 C3 C4 . . 122.6(3) ?
O1 C3 C8 . . 117.3(3) ?
C4 C3 C8 . . 120.1(3) ?
C5 C4 C3 . . 119.9(3) ?
C5 C4 H4A . . 120.0 ?
C3 C4 H4A . . 120.0 ?
C6 C5 C4 . . 120.8(3) ?
C6 C5 H5A . . 119.6 ?
C4 C5 H5A . . 119.6 ?
C5 C6 C7 . . 119.9(3) ?
C5 C6 H6A . . 120.1 ?
C7 C6 H6A . . 120.1 ?
C6 C7 C8 . . 121.8(3) ?
C6 C7 H7A . . 119.1 ?
C8 C7 H7A . . 119.1 ?
C7 C8 C3 . . 117.5(3) ?
C7 C8 C9 . . 116.9(3) ?
C3 C8 C9 . . 125.6(3) ?
N2 C9 N1 . . 122.1(3) ?
N2 C9 C8 . . 119.1(3) ?
N1 C9 C8 . . 118.8(2) ?
N2 C10 C11 . . 125.1(3) ?
N2 C10 C13 . . 129.4(3) ?
C11 C10 C13 . . 105.4(3) ?
N4 C11 C10 . . 106.8(2) ?
N4 C11 C12 . . 132.7(3) ?
C10 C11 C12 . . 120.5(3) ?
N1 C12 C11 . . 110.1(2) ?
N1 C12 Cl . . 120.5(2) ?
C11 C12 Cl . . 129.4(2) ?
N3 C13 C10 . . 109.3(3) ?
N3 C13 C15 . . 122.6(3) ?
C10 C13 C15 . . 127.9(3) ?
N4 C14 H14A . . 109.5 ?
N4 C14 H14B . . 109.5 ?
H14A C14 H14B . . 109.5 ?
N4 C14 H14C . . 109.5 ?
H14A C14 H14C . . 109.5 ?
H14B C14 H14C . . 109.5 ?
C13 C15 C16 . . 112.7(3) ?
C13 C15 H15A . . 109.1 ?
C16 C15 H15A . . 109.1 ?
C13 C15 H15B . . 109.1 ?
C16 C15 H15B . . 109.1 ?
H15A C15 H15B . . 107.8 ?
C17 C16 C15 . . 115.6(3) ?
C17 C16 H16A . . 108.4 ?
C15 C16 H16A . . 108.4 ?
C17 C16 H16B . . 108.4 ?
C15 C16 H16B . . 108.4 ?
H16A C16 H16B . . 107.5 ?
C16 C17 H17A . . 109.5 ?
C16 C17 H17B . . 109.5 ?
H17A C17 H17B . . 109.5 ?
C16 C17 H17C . . 109.5 ?
H17A C17 H17C . . 109.5 ?
H17B C17 H17C . . 109.5 ?

loop_
_geom_bond_atom_site_label_1
_geom_bond_atom_site_label_2
_geom_bond_site_symmetry_2
_geom_bond_distance
_geom_bond_publ_flag
Cl C12 . 1.660(3) ?
O1 C2 . 1.439(4) ?
O1 C3 . 1.358(4) ?
N1 C9 . 1.374(3) ?
N1 C12 . 1.369(4) ?
N1 H1A . 0.8600 ?
N2 C9 . 1.304(4) ?
N2 C10 . 1.363(4) ?
N3 N4 . 1.350(3) ?
N3 C13 . 1.315(4) ?
N3 H3A . 0.8600 ?
N4 C11 . 1.356(4) ?
N4 C14 . 1.458(4) ?
C1 C2 . 1.489(5) ?
C1 H1B . 0.9600 ?
C1 H1C . 0.9600 ?
C1 H1D . 0.9600 ?
C2 H2B . 0.9700 ?
C2 H2C . 0.9700 ?
C3 C4 . 1.396(4) ?
C3 C8 . 1.412(4) ?
C4 C5 . 1.375(5) ?
C4 H4A . 0.9300 ?
C5 C6 . 1.367(5) ?
C5 H5A . 0.9300 ?
C6 C7 . 1.373(5) ?
C6 H6A . 0.9300 ?
C7 C8 . 1.395(4) ?
C7 H7A . 0.9300 ?
C8 C9 . 1.484(4) ?
C10 C11 . 1.389(4) ?
C10 C13 . 1.414(4) ?
C11 C12 . 1.425(4) ?
C13 C15 . 1.493(4) ?
C14 H14A . 0.9600 ?
C14 H14B . 0.9600 ?
C14 H14C . 0.9600 ?
C15 C16 . 1.497(5) ?
C15 H15A . 0.9700 ?
C15 H15B . 0.9700 ?
C16 C17 . 1.496(5) ?
C16 H16A . 0.9700 ?
C16 H16B . 0.9700 ?
C17 H17A . 0.9600 ?
C17 H17B . 0.9600 ?
C17 H17C . 0.9600 ?

loop_
_geom_hbond_atom_site_label_D
_geom_hbond_atom_site_label_H
_geom_hbond_atom_site_label_A
_geom_hbond_site_symmetry_A
_geom_hbond_distance_DH
_geom_hbond_distance_HA
_geom_hbond_distance_DA
_geom_hbond_angle_DHA
N1 H1A O1 . 0.86 1.91 2.616(3) 138.00

loop_
_geom_torsion_atom_site_label_1
_geom_torsion_atom_site_label_2
_geom_torsion_atom_site_label_3
_geom_torsion_atom_site_label_4
_geom_torsion_site_symmetry_1
_geom_torsion_site_symmetry_2
_geom_torsion_site_symmetry_3
_geom_torsion_site_symmetry_4
_geom_torsion
_geom_torsion_publ_flag
C3 O1 C2 C1 . . . . -179.6(3) ?
C2 O1 C3 C4 . . . . 3.4(5) ?
C2 O1 C3 C8 . . . . -176.2(3) ?
C12 N1 C9 N2 . . . . -1.2(5) ?
C12 N1 C9 C8 . . . . 179.2(3) ?
C9 N1 C12 C11 . . . . 1.1(4) ?
C9 N1 C12 Cl . . . . -179.6(2) ?
C10 N2 C9 N1 . . . . 0.4(4) ?
C10 N2 C9 C8 . . . . 180.0(2) ?
C9 N2 C10 C11 . . . . 0.3(4) ?
C9 N2 C10 C13 . . . . 178.9(3) ?
C13 N3 N4 C11 . . . . -0.4(3) ?
C13 N3 N4 C14 . . . . 179.3(3) ?
N4 N3 C13 C10 . . . . 0.2(3) ?
N4 N3 C13 C15 . . . . 176.7(3) ?
N3 N4 C11 C10 . . . . 0.3(3) ?
C14 N4 C11 C10 . . . . -179.3(3) ?
N3 N4 C11 C12 . . . . 179.1(3) ?
C14 N4 C11 C12 . . . . -0.5(6) ?
O1 C3 C4 C5 . . . . -178.9(3) ?
C8 C3 C4 C5 . . . . 0.7(5) ?
C3 C4 C5 C6 . . . . 0.3(6) ?
C4 C5 C6 C7 . . . . -0.7(6) ?
C5 C6 C7 C8 . . . . 0.2(6) ?
C6 C7 C8 C3 . . . . 0.7(5) ?
C6 C7 C8 C9 . . . . -179.3(3) ?
O1 C3 C8 C7 . . . . 178.4(3) ?
C4 C3 C8 C7 . . . . -1.2(5) ?
O1 C3 C8 C9 . . . . -1.6(5) ?
C4 C3 C8 C9 . . . . 178.8(3) ?
C7 C8 C9 N2 . . . . 1.4(4) ?
C3 C8 C9 N2 . . . . -178.6(3) ?
C7 C8 C9 N1 . . . . -179.0(3) ?
C3 C8 C9 N1 . . . . 1.1(4) ?
N2 C10 C11 N4 . . . . 178.7(3) ?
C13 C10 C11 N4 . . . . -0.2(3) ?
N2 C10 C11 C12 . . . . -0.3(4) ?
C13 C10 C11 C12 . . . . -179.1(3) ?
N4 C11 C12 N1 . . . . -179.1(3) ?
C10 C11 C12 N1 . . . . -0.4(4) ?
N4 C11 C12 Cl . . . . 1.7(5) ?
C10 C11 C12 Cl . . . . -179.6(2) ?
N2 C10 C13 N3 . . . . -178.9(3) ?
C11 C10 C13 N3 . . . . -0.1(3) ?
N2 C10 C13 C15 . . . . 4.9(5) ?
C11 C10 C13 C15 . . . . -176.3(3) ?
N3 C13 C15 C16 . . . . -90.3(4) ?
C10 C13 C15 C16 . . . . 85.5(4) ?
C13 C15 C16 C17 . . . . -179.2(4) ?

loop_
_cod_related_entry_id
_cod_related_entry_database
_cod_related_entry_code
1 ChemSpider 30655889
